data_4002227
loop_
_publ_author_name
'Fang, C.M.'
'de Wijs, G.A.'
'de Groot, R.A.'
'Metselaar, R.'
'Hintzen, H.T.'
'de With, G.'

_publ_section_title
;
 O/N ordering in Y2 Si3 O3 N4 with the melilite-type structure from
 first-principles calculations
;
_journal_name_full 'Chemistry of Materials (1,1989-)'
_journal_page_first 1071
_journal_page_last 1075
_journal_volume 12
_journal_year 2000
_chemical_formula_sum 'N4 O3 Si3 Y2'
_chemical_name_systematic 'Y2 (Si3 O3 N4)'
_space_group_IT_number 113
_symmetry_space_group_name_Hall 'P -4 2ab'
_symmetry_space_group_name_H-M 'P -4 21 m'
_cell_angle_alpha 90
_cell_angle_beta 90
_cell_angle_gamma 90
_cell_formula_units_Z 2
_cell_length_a 7.652
_cell_length_b 7.652
_cell_length_c 4.96
_cell_volume 290.423
_citation_journal_id_ASTM CMATEX
_cod_data_source_file Fang_CMATEX_2000_1008.cif
_cod_data_source_block N4O3Si3Y2
_cod_original_cell_volume 290.4234
_cod_database_code 4002227

loop_
_symmetry_equiv_pos_as_xyz
x,y,z
y,-x,-z
-x,-y,z
-y,x,-z
x+1/2,-y+1/2,-z
-y+1/2,-x+1/2,z
-x+1/2,y+1/2,-z
y+1/2,x+1/2,z

loop_
_atom_site_label
_atom_site_type_symbol
_atom_site_fract_x
_atom_site_fract_y
_atom_site_fract_z
_atom_site_occupancy
_atom_site_U_iso_or_equiv
Si2 Si+4 0.145 0.355 0.9459 1 0.0
O1 O-2 0.5 0 0.1805 1 0.0
N1 N-3 0.0758 0.1682 0.7949 1 0.0
Y1 Y+3 0.3298 0.1702 0.5034 1 0.0
Si1 Si+4 0 0 0 1 0.0
O2 O-2 0.1315 0.3685 0.278 1 0.0
